data_4301648
loop_
_publ_author_name
'Monique Tillard'
'David Zitoun'
'Claude Belin'

_publ_contact_author_address
;
Agr\'egats, Interfaces, Mat\'eriaux pour l'\'Energie
Institut Charles Gerhardt, UMR 5253 CNRS UM2, CC015,
Universit\'e de Montpellier 2, Sciences et Techniques du Languedoc, 
2 Place Eug\`ene Bataillon, 34095 Montpellier Cedex 5 
France
;
_publ_contact_author_email mtillard@univ-montp2.fr
_publ_contact_author_fax '33 (0)467 14 33 04  '
_publ_contact_author_name 'Monique TILLARD'
_publ_contact_author_phone '33 (0)467 14 48 97  '
_publ_section_title
;
Structural Versatility of the \e-SmGax Phase: X-Ray, Electron Diffraction,
and DFT Studies
;
_journal_name_full 'Inorganic Chemistry'
_journal_page_first 2399
_journal_page_last 2406
_journal_paper_doi 10.1021/ic801379c
_journal_volume 48
_journal_year 2009
_chemical_formula_moiety 'Ga2.83 Sm1.06'
_chemical_formula_sum 'Ga2.83 Sm1.06'
_chemical_formula_weight 355.91
_chemical_name_common 'Sm Ga2.67'
_chemical_name_systematic samarium-gallium
_space_group_IT_number 190
_symmetry_cell_setting hexagonal
_symmetry_Int_Tables_number 190
_symmetry_space_group_name_Hall 'P -6c -2c'
_symmetry_space_group_name_H-M 'P -6 2 c'
_atom_sites_solution_primary direct
_atom_sites_solution_secondary difmap
_audit_creation_method SHELXL-97
_cell_angle_alpha 90.00
_cell_angle_beta 90.00
_cell_angle_gamma 120.00
_cell_formula_units_Z 15
_cell_length_a 12.861(2)
_cell_length_b 12.861(2)
_cell_length_c 8.4402(8)
_cell_measurement_reflns_used 19637
_cell_measurement_temperature 293(2)
_cell_measurement_theta_max 32.49
_cell_measurement_theta_min 3.03
_cell_volume 1209.0(3)
_computing_cell_refinement 'CrysAlisRed 171 Oxford Diffraction, 2004'
_computing_data_collection 'CrysAlis 171 Oxford Diffraction, 2004'
_computing_data_reduction 'CrysAlisRed 171 Oxford Diffraction, 2004'
_computing_molecular_graphics 'ORTEP-3 for Windows v.1.075, Farrugia 2002'
_computing_publication_material 'WinGX, Farrugia 1999'
_computing_structure_refinement 'SHELXL-97, Sheldrick, 1997'
_computing_structure_solution 'SHELXS-97, Sheldrick, 1997'
_diffrn_ambient_temperature 293(2)
_diffrn_detector_area_resol_mean 17
_diffrn_measured_fraction_theta_full 0.962
_diffrn_measured_fraction_theta_max 0.962
_diffrn_measurement_device_type 'Oxford Diffraction Xcalibur CCD'
_diffrn_measurement_method 'omega scan'
_diffrn_radiation_monochromator graphite
_diffrn_radiation_probe x-ray
_diffrn_radiation_source 'fine-focus sealed tube'
_diffrn_radiation_type MoK\a
_diffrn_radiation_wavelength 0.71073
_diffrn_reflns_av_R_equivalents 0.0804
_diffrn_reflns_av_sigmaI/netI 0.0296
_diffrn_reflns_limit_h_max 18
_diffrn_reflns_limit_h_min -19
_diffrn_reflns_limit_k_max 18
_diffrn_reflns_limit_k_min -17
_diffrn_reflns_limit_l_max 12
_diffrn_reflns_limit_l_min -12
_diffrn_reflns_number 19637
_diffrn_reflns_theta_full 32.49
_diffrn_reflns_theta_max 32.49
_diffrn_reflns_theta_min 3.03
_diffrn_standards_decay_% 0
_diffrn_standards_number 4
_exptl_absorpt_coefficient_mu 42.018
_exptl_absorpt_correction_T_max 0.239
_exptl_absorpt_correction_T_min 0.042
_exptl_absorpt_correction_type numerical
_exptl_absorpt_process_details
;
The reflections were corrected for absorption effects using the SCALE3ABS 
numerical procedure included in the CrysAlis RED software.
;
_exptl_crystal_colour black
_exptl_crystal_density_diffrn 7.332
_exptl_crystal_density_method 'not measured'
_exptl_crystal_description platelet
_exptl_crystal_F_000 2297
_exptl_crystal_size_max 0.14
_exptl_crystal_size_mid 0.05
_exptl_crystal_size_min 0.03
_refine_diff_density_max 4.406
_refine_diff_density_min -3.714
_refine_diff_density_rms 0.585
_refine_ls_abs_structure_details 'Flack H D (1983), Acta Cryst. A39, 876-881'
_refine_ls_abs_structure_Flack 0.0(9)
_refine_ls_extinction_coef 0.00009(6)
_refine_ls_extinction_expression Fc^*^=kFc[1+0.001xFc^2^\l^3^/sin(2\q)]^-1/4^
_refine_ls_extinction_method SHELXL
_refine_ls_goodness_of_fit_ref 1.131
_refine_ls_matrix_type full
_refine_ls_number_parameters 61
_refine_ls_number_reflns 1466
_refine_ls_number_restraints 0
_refine_ls_restrained_S_all 1.131
_refine_ls_R_factor_all 0.0884
_refine_ls_R_factor_gt 0.0540
_refine_ls_shift/su_max 0.000
_refine_ls_shift/su_mean 0.000
_refine_ls_structure_factor_coef Fsqd
_refine_ls_weighting_details 'calc w=1/[\s^2^(Fo^2^)+(0.1075P)^2^+0.0000P] where P=(Fo^2^+2Fc^2^)/3'
_refine_ls_weighting_scheme calc
_refine_ls_wR_factor_gt 0.1759
_refine_ls_wR_factor_ref 0.1943
_reflns_number_gt 985
_reflns_number_total 1466
_reflns_threshold_expression >2sigma(I)
_cod_data_source_file ic801379c_si_001_1.cif
_cod_data_source_block datahex128
_cod_original_cell_volume 1209.1(3)
_cod_database_code 4301648

loop_
_symmetry_equiv_pos_as_xyz
'x, y, z'
'-y, x-y, z'
'-x+y, -x, z'
'x, y, -z+1/2'
'-y, x-y, -z+1/2'
'-x+y, -x, -z+1/2'
'y, x, -z'
'x-y, -y, -z'
'-x, -x+y, -z'
'y, x, z+1/2'
'x-y, -y, z+1/2'
'-x, -x+y, z+1/2'

loop_
_atom_site_label
_atom_site_type_symbol
_atom_site_fract_x
_atom_site_fract_y
_atom_site_fract_z
_atom_site_U_iso_or_equiv
_atom_site_adp_type
_atom_site_occupancy
_atom_site_symmetry_multiplicity
_atom_site_calc_flag
_atom_site_refinement_flags
_atom_site_disorder_assembly
_atom_site_disorder_group
Sm1 Sm 0.3333 0.6667 0.2500 0.0097(6) Uani 1 6 d S . .
Sm2 Sm 0.32651(13) -0.00053(11) 0.2500 0.0116(5) Uani 1 2 d S . .
Sm3 Sm 0.66299(11) 0.00805(12) 0.2500 0.0106(4) Uani 1 2 d S . .
Sm4 Sm 0.3333 0.6667 0.7500 0.018(2) Uani 0.369(10) 6 d SP . .
Ga4 Ga 0.2245(4) 0.5482(3) 0.7500 0.0188(11) Uani 0.631(10) 2 d SP . .
Sm5 Sm 0.0000 0.0000 0.2500 0.0043(14) Uani 0.572(10) 6 d SP . .
Ga5 Ga 0.1187(6) 0.1134(6) 0.2500 0.028(2) Uani 0.428(10) 2 d SP . .
Ga1 Ga 0.2175(2) 0.77430(19) 0.4820(3) 0.0140(7) Uani 1 1 d . . .
Ga2 Ga 0.44859(19) 0.5589(2) 0.4855(3) 0.0135(7) Uani 1 1 d . . .
Ga3 Ga 0.1114(2) 0.8869(2) 0.5023(2) 0.0248(9) Uani 1 1 d . . .

loop_
_atom_site_aniso_label
_atom_site_aniso_U_11
_atom_site_aniso_U_22
_atom_site_aniso_U_33
_atom_site_aniso_U_23
_atom_site_aniso_U_13
_atom_site_aniso_U_12
Sm1 0.0092(8) 0.0092(8) 0.0108(10) 0.000 0.000 0.0046(4)
Sm2 0.0153(8) 0.0105(10) 0.0079(11) 0.000 0.000 0.0057(7)
Sm3 0.0064(6) 0.0165(8) 0.0067(9) 0.000 0.000 0.0041(5)
Sm4 0.015(3) 0.015(3) 0.025(4) 0.000 0.000 0.0075(15)
Ga4 0.018(2) 0.0124(19) 0.0091(18) 0.000 0.000 -0.0049(16)
Sm5 0.005(2) 0.005(2) 0.002(2) 0.000 0.000 0.0027(10)
Ga5 0.027(4) 0.027(4) 0.022(4) 0.000 0.000 0.008(3)
Ga1 0.0055(10) 0.0050(10) 0.0325(13) -0.0011(8) 0.0015(8) 0.0034(8)
Ga2 0.0038(11) 0.0029(10) 0.0327(13) -0.0001(8) -0.0045(7) 0.0008(9)
Ga3 0.0051(11) 0.0054(11) 0.064(3) 0.0023(11) 0.0011(10) 0.0029(10)

loop_
_atom_type_symbol
_atom_type_description
_atom_type_scat_dispersion_real
_atom_type_scat_dispersion_imag
_atom_type_scat_source
Ga Ga 0.2307 1.6083 'International Tables Vol C Tables 4.2.6.8 and 6.1.1.4'
Sm Sm -0.1638 3.4418 'International Tables Vol C Tables 4.2.6.8 and 6.1.1.4'

loop_
_geom_angle_atom_site_label_1
_geom_angle_atom_site_label_2
_geom_angle_atom_site_label_3
_geom_angle
_geom_angle_site_symmetry_1
_geom_angle_site_symmetry_3
_geom_angle_publ_flag
Ga1 Sm1 Ga1 76.37(9) 4 . ?
Ga1 Sm1 Ga1 133.72(3) 4 3_565 ?
Ga1 Sm1 Ga1 85.80(6) . 3_565 ?
Ga1 Sm1 Ga1 85.80(6) 4 5_665 ?
Ga1 Sm1 Ga1 133.72(3) . 5_665 ?
Ga1 Sm1 Ga1 133.72(3) 3_565 5_665 ?
Ga1 Sm1 Ga1 85.80(6) 4 6_565 ?
Ga1 Sm1 Ga1 133.72(3) . 6_565 ?
Ga1 Sm1 Ga1 76.37(9) 3_565 6_565 ?
Ga1 Sm1 Ga1 85.80(6) 5_665 6_565 ?
Ga1 Sm1 Ga1 133.72(3) 4 2_665 ?
Ga1 Sm1 Ga1 85.80(6) . 2_665 ?
Ga1 Sm1 Ga1 85.80(6) 3_565 2_665 ?
Ga1 Sm1 Ga1 76.37(9) 5_665 2_665 ?
Ga1 Sm1 Ga1 133.72(3) 6_565 2_665 ?
Ga1 Sm1 Ga2 94.60(7) 4 2_665 ?
Ga1 Sm1 Ga2 46.20(7) . 2_665 ?
Ga1 Sm1 Ga2 46.05(7) 3_565 2_665 ?
Ga1 Sm1 Ga2 179.52(6) 5_665 2_665 ?
Ga1 Sm1 Ga2 94.49(7) 6_565 2_665 ?
Ga1 Sm1 Ga2 103.16(6) 2_665 2_665 ?
Ga1 Sm1 Ga2 46.05(7) 4 6_565 ?
Ga1 Sm1 Ga2 94.49(7) . 6_565 ?
Ga1 Sm1 Ga2 179.52(6) 3_565 6_565 ?
Ga1 Sm1 Ga2 46.20(7) 5_665 6_565 ?
Ga1 Sm1 Ga2 103.16(6) 6_565 6_565 ?
Ga1 Sm1 Ga2 94.60(7) 2_665 6_565 ?
Ga2 Sm1 Ga2 134.03(3) 2_665 6_565 ?
Ga1 Sm1 Ga2 46.20(7) 4 5_665 ?
Ga1 Sm1 Ga2 94.60(7) . 5_665 ?
Ga1 Sm1 Ga2 94.49(7) 3_565 5_665 ?
Ga1 Sm1 Ga2 103.16(6) 5_665 5_665 ?
Ga1 Sm1 Ga2 46.05(7) 6_565 5_665 ?
Ga1 Sm1 Ga2 179.52(6) 2_665 5_665 ?
Ga2 Sm1 Ga2 77.31(8) 2_665 5_665 ?
Ga2 Sm1 Ga2 85.11(6) 6_565 5_665 ?
Ga1 Sm1 Ga2 94.49(7) 4 3_565 ?
Ga1 Sm1 Ga2 46.05(7) . 3_565 ?
Ga1 Sm1 Ga2 103.16(6) 3_565 3_565 ?
Ga1 Sm1 Ga2 94.60(7) 5_665 3_565 ?
Ga1 Sm1 Ga2 179.52(6) 6_565 3_565 ?
Ga1 Sm1 Ga2 46.20(7) 2_665 3_565 ?
Ga2 Sm1 Ga2 85.11(6) 2_665 3_565 ?
Ga2 Sm1 Ga2 77.31(8) 6_565 3_565 ?
Ga2 Sm1 Ga2 134.03(3) 5_665 3_565 ?
Ga1 Sm1 Ga2 179.52(6) 4 . ?
Ga1 Sm1 Ga2 103.16(6) . . ?
Ga1 Sm1 Ga2 46.20(7) 3_565 . ?
Ga1 Sm1 Ga2 94.49(7) 5_665 . ?
Ga1 Sm1 Ga2 94.60(7) 6_565 . ?
Ga1 Sm1 Ga2 46.05(7) 2_665 . ?
Ga2 Sm1 Ga2 85.11(6) 2_665 . ?
Ga2 Sm1 Ga2 134.03(3) 6_565 . ?
Ga2 Sm1 Ga2 134.03(3) 5_665 . ?
Ga2 Sm1 Ga2 85.11(6) 3_565 . ?
Ga1 Sm1 Ga2 103.16(6) 4 4 ?
Ga1 Sm1 Ga2 179.52(6) . 4 ?
Ga1 Sm1 Ga2 94.60(7) 3_565 4 ?
Ga1 Sm1 Ga2 46.05(7) 5_665 4 ?
Ga1 Sm1 Ga2 46.20(7) 6_565 4 ?
Ga1 Sm1 Ga2 94.49(7) 2_665 4 ?
Ga2 Sm1 Ga2 134.03(3) 2_665 4 ?
Ga2 Sm1 Ga2 85.11(6) 6_565 4 ?
Ga2 Sm1 Ga2 85.11(6) 5_665 4 ?
Ga2 Sm1 Ga2 134.03(3) 3_565 4 ?
Ga2 Sm1 Ga2 77.31(8) . 4 ?
Ga4 Sm2 Ga1 132.88(6) 7_556 4_545 ?
Ga4 Sm2 Ga1 132.88(6) 7_556 1_545 ?
Ga1 Sm2 Ga1 75.96(9) 4_545 1_545 ?
Ga4 Sm2 Ga3 88.09(8) 7_556 8_666 ?
Ga1 Sm2 Ga3 136.59(7) 4_545 8_666 ?
Ga1 Sm2 Ga3 85.32(6) 1_545 8_666 ?
Ga4 Sm2 Ga3 88.09(8) 7_556 11_664 ?
Ga1 Sm2 Ga3 85.32(6) 4_545 11_664 ?
Ga1 Sm2 Ga3 136.59(7) 1_545 11_664 ?
Ga3 Sm2 Ga3 82.06(8) 8_666 11_664 ?
Ga4 Sm2 Ga2 90.02(8) 7_556 5_655 ?
Ga1 Sm2 Ga2 46.01(6) 4_545 5_655 ?
Ga1 Sm2 Ga2 94.10(6) 1_545 5_655 ?
Ga3 Sm2 Ga2 176.81(7) 8_666 5_655 ?
Ga3 Sm2 Ga2 100.44(6) 11_664 5_655 ?
Ga4 Sm2 Ga2 90.02(8) 7_556 2_655 ?
Ga1 Sm2 Ga2 94.10(6) 4_545 2_655 ?
Ga1 Sm2 Ga2 46.01(6) 1_545 2_655 ?
Ga3 Sm2 Ga2 100.44(6) 8_666 2_655 ?
Ga3 Sm2 Ga2 176.81(7) 11_664 2_655 ?
Ga2 Sm2 Ga2 76.98(8) 5_655 2_655 ?
Ga4 Sm2 Ga3 130.75(6) 7_556 4_545 ?
Ga1 Sm2 Ga3 44.93(5) 4_545 4_545 ?
Ga1 Sm2 Ga3 96.29(8) 1_545 4_545 ?
Ga3 Sm2 Ga3 100.56(8) 8_666 4_545 ?
Ga3 Sm2 Ga3 46.46(9) 11_664 4_545 ?
Ga2 Sm2 Ga3 82.62(6) 5_655 4_545 ?
Ga2 Sm2 Ga3 134.30(7) 2_655 4_545 ?
Ga4 Sm2 Ga3 130.75(6) 7_556 1_545 ?
Ga1 Sm2 Ga3 96.29(8) 4_545 1_545 ?
Ga1 Sm2 Ga3 44.93(5) 1_545 1_545 ?
Ga3 Sm2 Ga3 46.46(9) 8_666 1_545 ?
Ga3 Sm2 Ga3 100.56(8) 11_664 1_545 ?
Ga2 Sm2 Ga3 134.30(7) 5_655 1_545 ?
Ga2 Sm2 Ga3 82.62(6) 2_655 1_545 ?
Ga3 Sm2 Ga3 83.24(9) 4_545 1_545 ?
Ga4 Sm2 Ga2 50.32(6) 7_556 9_656 ?
Ga1 Sm2 Ga2 133.64(7) 4_545 9_656 ?
Ga1 Sm2 Ga2 82.60(6) 1_545 9_656 ?
Ga3 Sm2 Ga2 80.41(6) 8_666 9_656 ?
Ga3 Sm2 Ga2 134.99(7) 11_664 9_656 ?
Ga2 Sm2 Ga2 96.41(8) 5_655 9_656 ?
Ga2 Sm2 Ga2 44.22(7) 2_655 9_656 ?
Ga3 Sm2 Ga2 178.48(7) 4_545 9_656 ?
Ga3 Sm2 Ga2 96.65(7) 1_545 9_656 ?
Ga4 Sm2 Ga2 50.32(6) 7_556 12_654 ?
Ga1 Sm2 Ga2 82.60(6) 4_545 12_654 ?
Ga1 Sm2 Ga2 133.64(7) 1_545 12_654 ?
Ga3 Sm2 Ga2 134.99(7) 8_666 12_654 ?
Ga3 Sm2 Ga2 80.41(6) 11_664 12_654 ?
Ga2 Sm2 Ga2 44.22(7) 5_655 12_654 ?
Ga2 Sm2 Ga2 96.41(8) 2_655 12_654 ?
Ga3 Sm2 Ga2 96.65(7) 4_545 12_654 ?
Ga3 Sm2 Ga2 178.48(7) 1_545 12_654 ?
Ga2 Sm2 Ga2 83.42(9) 9_656 12_654 ?
Ga4 Sm2 Ga1 49.02(6) 7_556 8_666 ?
Ga1 Sm2 Ga1 175.76(8) 4_545 8_666 ?
Ga1 Sm2 Ga1 100.09(5) 1_545 8_666 ?
Ga3 Sm2 Ga1 43.48(5) 8_666 8_666 ?
Ga3 Sm2 Ga1 98.70(8) 11_664 8_666 ?
Ga2 Sm2 Ga1 133.74(7) 5_655 8_666 ?
Ga2 Sm2 Ga1 81.95(5) 2_655 8_666 ?
Ga3 Sm2 Ga1 138.02(7) 4_545 8_666 ?
Ga3 Sm2 Ga1 81.73(6) 1_545 8_666 ?
Ga2 Sm2 Ga1 43.37(6) 9_656 8_666 ?
Ga2 Sm2 Ga1 99.32(6) 12_654 8_666 ?
Ga5 Sm3 Ga2 130.92(8) 2_655 5_655 ?
Ga5 Sm3 Ga2 130.92(8) 2_655 2_655 ?
Ga2 Sm3 Ga2 77.57(9) 5_655 2_655 ?
Ga5 Sm3 Ga1 87.99(11) 2_655 6 ?
Ga2 Sm3 Ga1 45.97(6) 5_655 6 ?
Ga2 Sm3 Ga1 94.30(6) 2_655 6 ?
Ga5 Sm3 Ga1 87.99(11) 2_655 3 ?
Ga2 Sm3 Ga1 94.30(6) 5_655 3 ?
Ga2 Sm3 Ga1 45.97(6) 2_655 3 ?
Ga1 Sm3 Ga1 75.85(9) 6 3 ?
Ga5 Sm3 Ga1 88.95(10) 2_655 7_556 ?
Ga2 Sm3 Ga1 138.70(7) 5_655 7_556 ?
Ga2 Sm3 Ga1 83.08(6) 2_655 7_556 ?
Ga1 Sm3 Ga1 173.13(9) 6 7_556 ?
Ga1 Sm3 Ga1 97.90(5) 3 7_556 ?
Ga5 Sm3 Ga1 88.95(10) 2_655 10_554 ?
Ga2 Sm3 Ga1 83.08(6) 5_655 10_554 ?
Ga2 Sm3 Ga1 138.70(7) 2_655 10_554 ?
Ga1 Sm3 Ga1 97.90(5) 6 10_554 ?
Ga1 Sm3 Ga1 173.13(9) 3 10_554 ?
Ga1 Sm3 Ga1 88.19(10) 7_556 10_554 ?
Ga5 Sm3 Ga3 47.45(8) 2_655 7_556 ?
Ga2 Sm3 Ga3 176.16(6) 5_655 7_556 ?
Ga2 Sm3 Ga3 101.14(7) 2_655 7_556 ?
Ga1 Sm3 Ga3 130.95(8) 6 7_556 ?
Ga1 Sm3 Ga3 82.30(6) 3 7_556 ?
Ga1 Sm3 Ga3 44.07(5) 7_556 7_556 ?
Ga1 Sm3 Ga3 100.10(8) 10_554 7_556 ?
Ga5 Sm3 Ga3 47.45(8) 2_655 10_554 ?
Ga2 Sm3 Ga3 101.14(7) 5_655 10_554 ?
Ga2 Sm3 Ga3 176.16(6) 2_655 10_554 ?
Ga1 Sm3 Ga3 82.30(6) 6 10_554 ?
Ga1 Sm3 Ga3 130.95(8) 3 10_554 ?
Ga1 Sm3 Ga3 100.10(8) 7_556 10_554 ?
Ga1 Sm3 Ga3 44.07(5) 10_554 10_554 ?
Ga3 Sm3 Ga3 79.91(9) 7_556 10_554 ?
Ga5 Sm3 Ga2 130.14(7) 2_655 12_654 ?
Ga2 Sm3 Ga2 45.08(7) 5_655 12_654 ?
Ga2 Sm3 Ga2 98.66(7) 2_655 12_654 ?
Ga1 Sm3 Ga2 82.63(6) 6 12_654 ?
Ga1 Sm3 Ga2 135.43(6) 3 12_654 ?
Ga1 Sm3 Ga2 104.02(7) 7_556 12_654 ?
Ga1 Sm3 Ga2 44.81(6) 10_554 12_654 ?
Ga3 Sm3 Ga2 138.73(7) 7_556 12_654 ?
Ga3 Sm3 Ga2 82.73(6) 10_554 12_654 ?
Ga5 Sm3 Ga2 130.14(7) 2_655 9_656 ?
Ga2 Sm3 Ga2 98.66(7) 5_655 9_656 ?
Ga2 Sm3 Ga2 45.08(7) 2_655 9_656 ?
Ga1 Sm3 Ga2 135.43(6) 6 9_656 ?
Ga1 Sm3 Ga2 82.63(6) 3 9_656 ?
Ga1 Sm3 Ga2 44.81(6) 7_556 9_656 ?
Ga1 Sm3 Ga2 104.02(7) 10_554 9_656 ?
Ga3 Sm3 Ga2 82.73(6) 7_556 9_656 ?
Ga3 Sm3 Ga2 138.73(7) 10_554 9_656 ?
Ga2 Sm3 Ga2 86.28(8) 12_654 9_656 ?
Ga5 Sm3 Ga3 48.26(8) 2_655 3 ?
Ga2 Sm3 Ga3 132.02(7) 5_655 3 ?
Ga2 Sm3 Ga3 82.69(6) 2_655 3 ?
Ga1 Sm3 Ga3 93.43(8) 6 3 ?
Ga1 Sm3 Ga3 43.79(5) 3 3 ?
Ga1 Sm3 Ga3 79.95(6) 7_556 3 ?
Ga1 Sm3 Ga3 135.28(7) 10_554 3 ?
Ga3 Sm3 Ga3 44.14(8) 7_556 3 ?
Ga3 Sm3 Ga3 95.69(8) 10_554 3 ?
Ga2 Sm3 Ga3 175.91(6) 12_654 3 ?
Ga2 Sm3 Ga3 97.34(6) 9_656 3 ?
Ga4 Sm4 Ga4 120.000(1) 3_565 . ?
Ga4 Sm4 Ga4 120.000(1) 3_565 2_665 ?
Ga4 Sm4 Ga4 120.0 . 2_665 ?
Ga4 Sm4 Ga2 51.44(10) 3_565 5_666 ?
Ga4 Sm4 Ga2 131.54(9) . 5_666 ?
Ga4 Sm4 Ga2 87.72(13) 2_665 5_666 ?
Ga4 Sm4 Ga2 87.72(13) 3_565 3_565 ?
Ga4 Sm4 Ga2 51.44(10) . 3_565 ?
Ga4 Sm4 Ga2 131.54(9) 2_665 3_565 ?
Ga2 Sm4 Ga2 136.33(3) 5_666 3_565 ?
Ga4 Sm4 Ga2 51.44(10) 3_565 2_665 ?
Ga4 Sm4 Ga2 131.54(9) . 2_665 ?
Ga4 Sm4 Ga2 87.72(13) 2_665 2_665 ?
Ga2 Sm4 Ga2 83.89(7) 5_666 2_665 ?
Ga2 Sm4 Ga2 80.20(5) 3_565 2_665 ?
Ga4 Sm4 Ga2 87.72(13) 3_565 6_566 ?
Ga4 Sm4 Ga2 51.44(9) . 6_566 ?
Ga4 Sm4 Ga2 131.54(9) 2_665 6_566 ?
Ga2 Sm4 Ga2 80.20(5) 5_666 6_566 ?
Ga2 Sm4 Ga2 83.89(7) 3_565 6_566 ?
Ga2 Sm4 Ga2 136.33(3) 2_665 6_566 ?
Ga4 Sm4 Ga2 131.54(9) 3_565 . ?
Ga4 Sm4 Ga2 87.72(13) . . ?
Ga4 Sm4 Ga2 51.44(9) 2_665 . ?
Ga2 Sm4 Ga2 136.33(3) 5_666 . ?
Ga2 Sm4 Ga2 80.20(5) 3_565 . ?
Ga2 Sm4 Ga2 80.20(5) 2_665 . ?
Ga2 Sm4 Ga2 136.33(3) 6_566 . ?
Ga4 Sm4 Ga2 131.54(9) 3_565 4_556 ?
Ga4 Sm4 Ga2 87.72(13) . 4_556 ?
Ga4 Sm4 Ga2 51.44(9) 2_665 4_556 ?
Ga2 Sm4 Ga2 80.20(5) 5_666 4_556 ?
Ga2 Sm4 Ga2 136.33(3) 3_565 4_556 ?
Ga2 Sm4 Ga2 136.33(3) 2_665 4_556 ?
Ga2 Sm4 Ga2 80.20(5) 6_566 4_556 ?
Ga2 Sm4 Ga2 83.89(7) . 4_556 ?
Ga4 Sm4 Ga1 48.75(9) 3_565 . ?
Ga4 Sm4 Ga1 92.19(13) . . ?
Ga4 Sm4 Ga1 128.39(9) 2_665 . ?
Ga2 Sm4 Ga1 100.08(6) 5_666 . ?
Ga2 Sm4 Ga1 43.48(7) 3_565 . ?
Ga2 Sm4 Ga1 43.63(7) 2_665 . ?
Ga2 Sm4 Ga1 99.98(6) 6_566 . ?
Ga2 Sm4 Ga1 95.81(5) . . ?
Ga2 Sm4 Ga1 179.68(5) 4_556 . ?
Ga4 Sm4 Ga1 48.75(9) 3_565 4_556 ?
Ga4 Sm4 Ga1 92.19(13) . 4_556 ?
Ga4 Sm4 Ga1 128.39(9) 2_665 4_556 ?
Ga2 Sm4 Ga1 43.63(7) 5_666 4_556 ?
Ga2 Sm4 Ga1 99.98(6) 3_565 4_556 ?
Ga2 Sm4 Ga1 100.08(6) 2_665 4_556 ?
Ga2 Sm4 Ga1 43.48(7) 6_566 4_556 ?
Ga2 Sm4 Ga1 179.68(5) . 4_556 ?
Ga2 Sm4 Ga1 95.81(5) 4_556 4_556 ?
Ga1 Sm4 Ga1 84.50(7) . 4_556 ?
Ga4 Sm4 Ga1 92.19(13) 3_565 6_566 ?
Ga4 Sm4 Ga1 128.39(9) . 6_566 ?
Ga4 Sm4 Ga1 48.75(8) 2_665 6_566 ?
Ga2 Sm4 Ga1 43.48(7) 5_666 6_566 ?
Ga2 Sm4 Ga1 179.68(6) 3_565 6_566 ?
Ga2 Sm4 Ga1 99.98(6) 2_665 6_566 ?
Ga2 Sm4 Ga1 95.81(5) 6_566 6_566 ?
Ga2 Sm4 Ga1 100.08(6) . 6_566 ?
Ga2 Sm4 Ga1 43.63(7) 4_556 6_566 ?
Ga1 Sm4 Ga1 136.56(3) . 6_566 ?
Ga1 Sm4 Ga1 79.74(6) 4_556 6_566 ?
Sm4 Ga4 Ga4 30.0 . 2_665 ?
Sm4 Ga4 Ga4 30.0 . 3_565 ?
Ga4 Ga4 Ga4 60.000(1) 2_665 3_565 ?
Sm4 Ga4 Ga1 106.56(13) . 2_665 ?
Ga4 Ga4 Ga1 91.86(16) 2_665 2_665 ?
Ga4 Ga4 Ga1 117.47(8) 3_565 2_665 ?
Sm4 Ga4 Ga1 106.56(13) . 5_666 ?
Ga4 Ga4 Ga1 91.86(16) 2_665 5_666 ?
Ga4 Ga4 Ga1 117.47(8) 3_565 5_666 ?
Ga1 Ga4 Ga1 118.00(17) 2_665 5_666 ?
Sm4 Ga4 Ga2 103.28(13) . 3_565 ?
Ga4 Ga4 Ga2 116.84(8) 2_665 3_565 ?
Ga4 Ga4 Ga2 86.92(15) 3_565 3_565 ?
Ga1 Ga4 Ga2 55.81(9) 2_665 3_565 ?
Ga1 Ga4 Ga2 149.80(17) 5_666 3_565 ?
Sm4 Ga4 Ga2 103.28(13) . 6_566 ?
Ga4 Ga4 Ga2 116.84(8) 2_665 6_566 ?
Ga4 Ga4 Ga2 86.92(15) 3_565 6_566 ?
Ga1 Ga4 Ga2 149.80(17) 2_665 6_566 ?
Ga1 Ga4 Ga2 55.81(9) 5_666 6_566 ?
Ga2 Ga4 Ga2 112.59(19) 3_565 6_566 ?
Sm4 Ga4 Sm2 175.1(2) . 7_556 ?
Ga4 Ga4 Sm2 154.9(2) 2_665 7_556 ?
Ga4 Ga4 Sm2 145.1(2) 3_565 7_556 ?
Ga1 Ga4 Sm2 75.68(9) 2_665 7_556 ?
Ga1 Ga4 Sm2 75.68(9) 5_666 7_556 ?
Ga2 Ga4 Sm2 74.21(10) 3_565 7_556 ?
Ga2 Ga4 Sm2 74.21(10) 6_566 7_556 ?
Ga5 Sm5 Ga5 120.0 . 3 ?
Ga5 Sm5 Ga5 120.0 . 2 ?
Ga5 Sm5 Ga5 120.000(1) 3 2 ?
Ga5 Sm5 Ga3 130.32(14) . 12_544 ?
Ga5 Sm5 Ga3 47.11(13) 3 12_544 ?
Ga5 Sm5 Ga3 91.9(2) 2 12_544 ?
Ga5 Sm5 Ga3 47.11(13) . 8_666 ?
Ga5 Sm5 Ga3 91.9(2) 3 8_666 ?
Ga5 Sm5 Ga3 130.32(14) 2 8_666 ?
Ga3 Sm5 Ga3 134.88(3) 12_544 8_666 ?
Ga5 Sm5 Ga3 91.9(2) . 10_454 ?
Ga5 Sm5 Ga3 130.32(14) 3 10_454 ?
Ga5 Sm5 Ga3 47.11(13) 2 10_454 ?
Ga3 Sm5 Ga3 83.28(6) 12_544 10_454 ?
Ga3 Sm5 Ga3 134.88(3) 8_666 10_454 ?
Ga5 Sm5 Ga3 91.9(2) . 7_456 ?
Ga5 Sm5 Ga3 130.32(14) 3 7_456 ?
Ga5 Sm5 Ga3 47.11(13) 2 7_456 ?
Ga3 Sm5 Ga3 134.88(3) 12_544 7_456 ?
Ga3 Sm5 Ga3 83.28(6) 8_666 7_456 ?
Ga3 Sm5 Ga3 79.79(8) 10_454 7_456 ?
Ga5 Sm5 Ga3 47.11(13) . 11_664 ?
Ga5 Sm5 Ga3 91.9(2) 3 11_664 ?
Ga5 Sm5 Ga3 130.32(14) 2 11_664 ?
Ga3 Sm5 Ga3 83.28(6) 12_544 11_664 ?
Ga3 Sm5 Ga3 79.79(8) 8_666 11_664 ?
Ga3 Sm5 Ga3 83.28(6) 10_454 11_664 ?
Ga3 Sm5 Ga3 134.88(3) 7_456 11_664 ?
Ga5 Sm5 Ga3 130.32(14) . 9_546 ?
Ga5 Sm5 Ga3 47.11(13) 3 9_546 ?
Ga5 Sm5 Ga3 91.9(2) 2 9_546 ?
Ga3 Sm5 Ga3 79.79(8) 12_544 9_546 ?
Ga3 Sm5 Ga3 83.28(6) 8_666 9_546 ?
Ga3 Sm5 Ga3 134.88(3) 10_454 9_546 ?
Ga3 Sm5 Ga3 83.28(6) 7_456 9_546 ?
Ga3 Sm5 Ga3 134.88(3) 11_664 9_546 ?
Ga5 Sm5 Ga3 49.77(14) . 2_665 ?
Ga5 Sm5 Ga3 132.25(13) 3 2_665 ?
Ga5 Sm5 Ga3 88.48(19) 2 2_665 ?
Ga3 Sm5 Ga3 179.36(7) 12_544 2_665 ?
Ga3 Sm5 Ga3 44.58(8) 8_666 2_665 ?
Ga3 Sm5 Ga3 97.36(7) 10_454 2_665 ?
Ga3 Sm5 Ga3 45.30(8) 7_456 2_665 ?
Ga3 Sm5 Ga3 96.84(7) 11_664 2_665 ?
Ga3 Sm5 Ga3 99.70(5) 9_546 2_665 ?
Ga5 Sm5 Ga3 132.25(13) . 6_455 ?
Ga5 Sm5 Ga3 88.48(19) 3 6_455 ?
Ga5 Sm5 Ga3 49.77(14) 2 6_455 ?
Ga3 Sm5 Ga3 45.30(8) 12_544 6_455 ?
Ga3 Sm5 Ga3 179.36(7) 8_666 6_455 ?
Ga3 Sm5 Ga3 44.58(8) 10_454 6_455 ?
Ga3 Sm5 Ga3 96.84(7) 7_456 6_455 ?
Ga3 Sm5 Ga3 99.70(5) 11_664 6_455 ?
Ga3 Sm5 Ga3 97.36(7) 9_546 6_455 ?
Ga3 Sm5 Ga3 135.24(3) 2_665 6_455 ?
Ga5 Sm5 Ga3 88.48(19) . 1_545 ?
Ga5 Sm5 Ga3 49.77(14) 3 1_545 ?
Ga5 Sm5 Ga3 132.25(13) 2 1_545 ?
Ga3 Sm5 Ga3 96.84(7) 12_544 1_545 ?
Ga3 Sm5 Ga3 45.30(8) 8_666 1_545 ?
Ga3 Sm5 Ga3 179.36(6) 10_454 1_545 ?
Ga3 Sm5 Ga3 99.70(5) 7_456 1_545 ?
Ga3 Sm5 Ga3 97.36(7) 11_664 1_545 ?
Ga3 Sm5 Ga3 44.58(8) 9_546 1_545 ?
Ga3 Sm5 Ga3 82.52(6) 2_665 1_545 ?
Ga3 Sm5 Ga3 135.24(3) 6_455 1_545 ?
Sm5 Ga5 Ga3 106.9(2) . 8_666 ?
Sm5 Ga5 Ga3 106.9(2) . 11_664 ?
Ga3 Ga5 Ga3 113.8(3) 8_666 11_664 ?
Sm5 Ga5 Ga3 104.1(2) . 2_665 ?
Ga3 Ga5 Ga3 58.45(11) 8_666 2_665 ?
Ga3 Ga5 Ga3 148.9(3) 11_664 2_665 ?
Sm5 Ga5 Ga3 104.1(2) . 5_665 ?
Ga3 Ga5 Ga3 148.9(3) 8_666 5_665 ?
Ga3 Ga5 Ga3 58.45(11) 11_664 5_665 ?
Ga3 Ga5 Ga3 110.9(3) 2_665 5_665 ?
Sm5 Ga5 Ga5 30.0 . 3 ?
Ga3 Ga5 Ga5 91.2(3) 8_666 3 ?
Ga3 Ga5 Ga5 91.2(3) 11_664 3 ?
Ga3 Ga5 Ga5 117.82(15) 2_665 3 ?
Ga3 Ga5 Ga5 117.82(15) 5_665 3 ?
Sm5 Ga5 Ga5 30.0 . 2 ?
Ga3 Ga5 Ga5 118.88(15) 8_666 2 ?
Ga3 Ga5 Ga5 118.88(15) 11_664 2 ?
Ga3 Ga5 Ga5 87.4(3) 2_665 2 ?
Ga3 Ga5 Ga5 87.4(3) 5_665 2 ?
Ga5 Ga5 Ga5 60.0 3 2 ?
Sm5 Ga5 Sm3 178.4(4) . 3_665 ?
Ga3 Ga5 Sm3 73.90(18) 8_666 3_665 ?
Ga3 Ga5 Sm3 73.90(18) 11_664 3_665 ?
Ga3 Ga5 Sm3 75.09(18) 2_665 3_665 ?
Ga3 Ga5 Sm3 75.09(18) 5_665 3_665 ?
Ga5 Ga5 Sm3 151.6(4) 3 3_665 ?
Ga5 Ga5 Sm3 148.4(4) 2 3_665 ?
Ga3 Ga1 Ga2 122.11(8) . 3_565 ?
Ga3 Ga1 Ga2 117.83(8) . 2_665 ?
Ga2 Ga1 Ga2 119.77(12) 3_565 2_665 ?
Ga3 Ga1 Ga4 112.20(12) . 3_565 ?
Ga2 Ga1 Ga4 89.07(12) 3_565 3_565 ?
Ga2 Ga1 Ga4 63.02(12) 2_665 3_565 ?
Ga3 Ga1 Sm1 145.76(11) . . ?
Ga2 Ga1 Sm1 67.27(7) 3_565 . ?
Ga2 Ga1 Sm1 67.19(7) 2_665 . ?
Ga4 Ga1 Sm1 100.20(9) 3_565 . ?
Ga3 Ga1 Sm2 68.04(6) . 1_565 ?
Ga2 Ga1 Sm2 142.69(11) 3_565 1_565 ?
Ga2 Ga1 Sm2 67.23(6) 2_665 1_565 ?
Ga4 Ga1 Sm2 122.06(12) 3_565 1_565 ?
Sm1 Ga1 Sm2 85.85(6) . 1_565 ?
Ga3 Ga1 Sm3 71.63(7) . 2 ?
Ga2 Ga1 Sm3 66.73(7) 3_565 2 ?
Ga2 Ga1 Sm3 142.73(10) 2_665 2 ?
Ga4 Ga1 Sm3 150.90(13) 3_565 2 ?
Sm1 Ga1 Sm3 85.60(6) . 2 ?
Sm2 Ga1 Sm3 86.62(7) 1_565 2 ?
Ga3 Ga1 Sm3 68.09(6) . 7_556 ?
Ga2 Ga1 Sm3 67.92(7) 3_565 7_556 ?
Ga2 Ga1 Sm3 135.23(11) 2_665 7_556 ?
Ga4 Ga1 Sm3 73.67(10) 3_565 7_556 ?
Sm1 Ga1 Sm3 134.83(8) . 7_556 ?
Sm2 Ga1 Sm3 136.07(7) 1_565 7_556 ?
Sm3 Ga1 Sm3 82.02(5) 2 7_556 ?
Ga3 Ga1 Sm4 133.70(10) . . ?
Ga2 Ga1 Sm4 67.76(7) 3_565 . ?
Ga2 Ga1 Sm4 67.69(8) 2_665 . ?
Ga4 Ga1 Sm4 24.69(8) 3_565 . ?
Sm1 Ga1 Sm4 80.44(4) . . ?
Sm2 Ga1 Sm4 134.75(7) 1_565 . ?
Sm3 Ga1 Sm4 134.33(8) 2 . ?
Sm3 Ga1 Sm4 77.93(6) 7_556 . ?
Ga3 Ga1 Sm2 63.87(7) . 8_566 ?
Ga2 Ga1 Sm2 137.43(10) 3_565 8_566 ?
Ga2 Ga1 Sm2 67.66(6) 2_665 8_566 ?
Ga4 Ga1 Sm2 55.29(9) 3_565 8_566 ?
Sm1 Ga1 Sm2 134.74(7) . 8_566 ?
Sm2 Ga1 Sm2 79.89(5) 1_565 8_566 ?
Sm3 Ga1 Sm2 135.40(7) 2 8_566 ?
Sm3 Ga1 Sm2 79.10(6) 7_556 8_566 ?
Sm4 Ga1 Sm2 79.91(6) . 8_566 ?
Ga2 Ga2 Ga1 118.65(6) 7_556 2_665 ?
Ga2 Ga2 Ga1 120.96(6) 7_556 3_565 ?
Ga1 Ga2 Ga1 120.20(12) 2_665 3_565 ?
Ga2 Ga2 Ga4 112.88(14) 7_556 2_665 ?
Ga1 Ga2 Ga4 92.02(12) 2_665 2_665 ?
Ga1 Ga2 Ga4 61.17(12) 3_565 2_665 ?
Ga2 Ga2 Sm3 69.44(7) 7_556 3_665 ?
Ga1 Ga2 Sm3 67.30(6) 2_665 3_665 ?
Ga1 Ga2 Sm3 140.54(10) 3_565 3_665 ?
Ga4 Ga2 Sm3 155.30(12) 2_665 3_665 ?
Ga2 Ga2 Sm1 147.03(14) 7_556 . ?
Ga1 Ga2 Sm1 66.68(7) 2_665 . ?
Ga1 Ga2 Sm1 66.61(8) 3_565 . ?
Ga4 Ga2 Sm1 98.86(10) 2_665 . ?
Sm3 Ga2 Sm1 85.59(5) 3_665 . ?
Ga2 Ga2 Sm2 71.39(7) 7_556 3_665 ?
Ga1 Ga2 Sm2 140.84(9) 2_665 3_665 ?
Ga1 Ga2 Sm2 66.77(7) 3_565 3_665 ?
Ga4 Ga2 Sm2 120.13(12) 2_665 3_665 ?
Sm3 Ga2 Sm2 84.33(6) 3_665 3_665 ?
Sm1 Ga2 Sm2 85.44(6) . 3_665 ?
Ga2 Ga2 Sm3 65.48(7) 7_556 9_666 ?
Ga1 Ga2 Sm3 67.27(7) 2_665 9_666 ?
Ga1 Ga2 Sm3 137.46(9) 3_565 9_666 ?
Ga4 Ga2 Sm3 77.38(10) 2_665 9_666 ?
Sm3 Ga2 Sm3 81.99(5) 3_665 9_666 ?
Sm1 Ga2 Sm3 133.61(7) . 9_666 ?
Sm2 Ga2 Sm3 136.85(7) 3_665 9_666 ?
Ga2 Ga2 Sm4 132.34(13) 7_556 . ?
Ga1 Ga2 Sm4 68.76(8) 2_665 . ?
Ga1 Ga2 Sm4 68.68(8) 3_565 . ?
Ga4 Ga2 Sm4 25.28(8) 2_665 . ?
Sm3 Ga2 Sm4 135.90(7) 3_665 . ?
Sm1 Ga2 Sm4 80.60(5) . . ?
Sm2 Ga2 Sm4 135.29(8) 3_665 . ?
Sm3 Ga2 Sm4 78.06(6) 9_666 . ?
Ga2 Ga2 Sm2 64.39(7) 7_556 9_666 ?
Ga1 Ga2 Sm2 138.95(10) 2_665 9_666 ?
Ga1 Ga2 Sm2 68.97(6) 3_565 9_666 ?
Ga4 Ga2 Sm2 55.47(9) 2_665 9_666 ?
Sm3 Ga2 Sm2 133.82(7) 3_665 9_666 ?
Sm1 Ga2 Sm2 135.45(7) . 9_666 ?
Sm2 Ga2 Sm2 80.20(6) 3_665 9_666 ?
Sm3 Ga2 Sm2 80.39(6) 9_666 9_666 ?
Sm4 Ga2 Sm2 80.69(5) . 9_666 ?
Ga1 Ga3 Ga3 118.86(4) . 9_556 ?
Ga1 Ga3 Ga5 121.68(18) . 8_566 ?
Ga3 Ga3 Ga5 62.56(16) 9_556 8_566 ?
Ga1 Ga3 Ga3 120.83(4) . 8_676 ?
Ga3 Ga3 Ga3 119.977(5) 9_556 8_676 ?
Ga5 Ga3 Ga3 90.8(2) 8_566 8_676 ?
Ga1 Ga3 Ga5 114.51(17) . 3_565 ?
Ga3 Ga3 Ga5 58.98(15) 9_556 3_565 ?
Ga5 Ga3 Ga5 112.34(16) 8_566 3_565 ?
Ga3 Ga3 Ga5 90.65(18) 8_676 3_565 ?
Ga1 Ga3 Sm2 72.65(8) . 8_566 ?
Ga3 Ga3 Sm2 139.82(12) 9_556 8_566 ?
Ga5 Ga3 Sm2 78.51(14) 8_566 8_566 ?
Ga3 Ga3 Sm2 67.20(8) 8_676 8_566 ?
Ga5 Ga3 Sm2 155.98(18) 3_565 8_566 ?
Ga1 Ga3 Sm2 67.03(6) . 1_565 ?
Ga3 Ga3 Sm2 137.47(13) 9_556 1_565 ?
Ga5 Ga3 Sm2 154.79(19) 8_566 1_565 ?
Ga3 Ga3 Sm2 66.34(7) 8_676 1_565 ?
Ga5 Ga3 Sm2 79.82(14) 3_565 1_565 ?
Sm2 Ga3 Sm2 82.65(6) 8_566 1_565 ?
Ga1 Ga3 Sm3 67.84(7) . 7_556 ?
Ga3 Ga3 Sm3 69.90(7) 9_556 7_556 ?
Ga5 Ga3 Sm3 58.65(17) 8_566 7_556 ?
Ga3 Ga3 Sm3 140.85(13) 8_676 7_556 ?
Ga5 Ga3 Sm3 121.99(17) 3_565 7_556 ?
Sm2 Ga3 Sm3 82.02(5) 8_566 7_556 ?
Sm2 Ga3 Sm3 134.80(8) 1_565 7_556 ?
Ga1 Ga3 Sm5 144.11(10) . 7_566 ?
Ga3 Ga3 Sm5 68.24(7) 9_556 7_566 ?
Ga5 Ga3 Sm5 26.00(16) 8_566 7_566 ?
Ga3 Ga3 Sm5 67.87(7) 8_676 7_566 ?
Ga5 Ga3 Sm5 99.31(16) 3_565 7_566 ?
Sm2 Ga3 Sm5 81.38(6) 8_566 7_566 ?
Sm2 Ga3 Sm5 134.18(8) 1_565 7_566 ?
Sm3 Ga3 Sm5 84.64(5) 7_556 7_566 ?
Ga1 Ga3 Sm5 135.58(9) . 1_565 ?
Ga3 Ga3 Sm5 67.18(7) 9_556 1_565 ?
Ga5 Ga3 Sm5 100.60(16) 8_566 1_565 ?
Ga3 Ga3 Sm5 66.83(7) 8_676 1_565 ?
Ga5 Ga3 Sm5 26.17(16) 3_565 1_565 ?
Sm2 Ga3 Sm5 134.00(8) 8_566 1_565 ?
Sm2 Ga3 Sm5 80.70(5) 1_565 1_565 ?
Sm3 Ga3 Sm5 137.08(8) 7_556 1_565 ?
Sm5 Ga3 Sm5 80.30(5) 7_566 1_565 ?
Ga1 Ga3 Sm3 64.59(7) . 2 ?
Ga3 Ga3 Sm3 65.97(7) 9_556 2 ?
Ga5 Ga3 Sm3 121.63(18) 8_566 2 ?
Ga3 Ga3 Sm3 139.63(12) 8_676 2 ?
Ga5 Ga3 Sm3 56.65(16) 3_565 2 ?
Sm2 Ga3 Sm3 137.13(9) 8_566 2 ?
Sm2 Ga3 Sm3 83.58(5) 1_565 2 ?
Sm3 Ga3 Sm3 79.51(7) 7_556 2 ?
Sm5 Ga3 Sm3 134.20(8) 7_566 2 ?
Sm5 Ga3 Sm3 82.81(5) 1_565 2 ?

loop_
_geom_bond_atom_site_label_1
_geom_bond_atom_site_label_2
_geom_bond_distance
_geom_bond_site_symmetry_2
_geom_bond_publ_flag
Sm1 Ga1 3.168(2) 4 ?
Sm1 Ga1 3.168(2) . ?
Sm1 Ga1 3.168(2) 3_565 ?
Sm1 Ga1 3.168(2) 5_665 ?
Sm1 Ga1 3.168(2) 6_565 ?
Sm1 Ga1 3.168(2) 2_665 ?
Sm1 Ga2 3.182(2) 2_665 ?
Sm1 Ga2 3.182(2) 6_565 ?
Sm1 Ga2 3.182(2) 5_665 ?
Sm1 Ga2 3.182(2) 3_565 ?
Sm1 Ga2 3.182(2) . ?
Sm1 Ga2 3.182(2) 4 ?
Sm2 Ga4 2.873(4) 7_556 ?
Sm2 Ga1 3.182(2) 4_545 ?
Sm2 Ga1 3.182(2) 1_545 ?
Sm2 Ga3 3.185(2) 8_666 ?
Sm2 Ga3 3.185(2) 11_664 ?
Sm2 Ga2 3.193(2) 5_655 ?
Sm2 Ga2 3.193(2) 2_655 ?
Sm2 Ga3 3.206(2) 4_545 ?
Sm2 Ga3 3.206(2) 1_545 ?
Sm2 Ga2 3.356(2) 9_656 ?
Sm2 Ga2 3.356(2) 12_654 ?
Sm2 Ga1 3.386(3) 8_666 ?
Sm3 Ga5 2.894(7) 2_655 ?
Sm3 Ga2 3.173(2) 5_655 ?
Sm3 Ga2 3.173(2) 2_655 ?
Sm3 Ga1 3.186(3) 6 ?
Sm3 Ga1 3.186(3) 3 ?
Sm3 Ga1 3.250(2) 7_556 ?
Sm3 Ga1 3.250(2) 10_554 ?
Sm3 Ga3 3.256(3) 7_556 ?
Sm3 Ga3 3.256(3) 10_554 ?
Sm3 Ga2 3.265(2) 12_654 ?
Sm3 Ga2 3.265(2) 9_656 ?
Sm3 Ga3 3.348(3) 3 ?
Sm4 Ga4 1.466(4) 3_565 ?
Sm4 Ga4 1.466(4) . ?
Sm4 Ga4 1.466(4) 2_665 ?
Sm4 Ga2 3.340(2) 5_666 ?
Sm4 Ga2 3.340(2) 3_565 ?
Sm4 Ga2 3.340(2) 2_665 ?
Sm4 Ga2 3.340(2) 6_566 ?
Sm4 Ga2 3.340(2) . ?
Sm4 Ga2 3.340(2) 4_556 ?
Sm4 Ga1 3.364(2) . ?
Sm4 Ga1 3.364(2) 4_556 ?
Sm4 Ga1 3.364(2) 6_566 ?
Ga4 Ga4 2.539(6) 2_665 ?
Ga4 Ga4 2.539(6) 3_565 ?
Ga4 Ga1 2.638(3) 2_665 ?
Ga4 Ga1 2.638(3) 5_666 ?
Ga4 Ga2 2.684(3) 3_565 ?
Ga4 Ga2 2.684(3) 6_566 ?
Ga4 Sm2 2.873(4) 7_556 ?
Sm5 Ga5 1.493(7) . ?
Sm5 Ga5 1.493(7) 3 ?
Sm5 Ga5 1.493(7) 2 ?
Sm5 Ga3 3.260(2) 12_544 ?
Sm5 Ga3 3.260(2) 8_666 ?
Sm5 Ga3 3.260(2) 10_454 ?
Sm5 Ga3 3.260(2) 7_456 ?
Sm5 Ga3 3.260(2) 11_664 ?
Sm5 Ga3 3.260(2) 9_546 ?
Sm5 Ga3 3.285(2) 2_665 ?
Sm5 Ga3 3.285(2) 6_455 ?
Sm5 Ga3 3.285(2) 1_545 ?
Ga5 Ga3 2.496(4) 8_666 ?
Ga5 Ga3 2.496(4) 11_664 ?
Ga5 Ga3 2.585(4) 2_665 ?
Ga5 Ga3 2.585(4) 5_665 ?
Ga5 Ga5 2.587(12) 3 ?
Ga5 Ga5 2.587(12) 2 ?
Ga5 Sm3 2.894(7) 3_665 ?
Ga1 Ga3 2.441(2) . ?
Ga1 Ga2 2.483(4) 3_565 ?
Ga1 Ga2 2.491(4) 2_665 ?
Ga1 Ga4 2.638(3) 3_565 ?
Ga1 Sm2 3.182(2) 1_565 ?
Ga1 Sm3 3.186(3) 2 ?
Ga1 Sm3 3.250(2) 7_556 ?
Ga1 Sm2 3.386(3) 8_566 ?
Ga2 Ga2 2.469(4) 7_556 ?
Ga2 Ga1 2.483(4) 2_665 ?
Ga2 Ga1 2.491(4) 3_565 ?
Ga2 Ga4 2.684(3) 2_665 ?
Ga2 Sm3 3.173(2) 3_665 ?
Ga2 Sm2 3.193(2) 3_665 ?
Ga2 Sm3 3.265(2) 9_666 ?
Ga2 Sm2 3.356(2) 9_666 ?
Ga3 Ga3 2.483(5) 9_556 ?
Ga3 Ga5 2.496(4) 8_566 ?
Ga3 Ga3 2.521(5) 8_676 ?
Ga3 Ga5 2.585(4) 3_565 ?
Ga3 Sm2 3.185(2) 8_566 ?
Ga3 Sm2 3.206(2) 1_565 ?
Ga3 Sm3 3.256(3) 7_556 ?
Ga3 Sm5 3.260(2) 7_566 ?
Ga3 Sm5 3.285(2) 1_565 ?
Ga3 Sm3 3.348(3) 2 ?
